data_2008657
loop_
_publ_author_name
'Yong Cui'
'Fakun Zheng'
'Jinshun Huang'

_publ_section_title Tetrakis(\m-phenylacetato-<i>O</i>:<i>O</i>')bis[(quinoline-<i>N</i>)cobalt(II)]
_journal_issue 7
_journal_name_full 'Acta Crystallographica Section C'
_journal_page_first 1067
_journal_page_last 1069
_journal_paper_doi 10.1107/S0108270199004321
_journal_volume 55
_journal_year 1999
_chemical_formula_iupac '[Co2 (C8 H7 O2)4 (C9 H7 N)2]'
_chemical_formula_structural '[Co2 (C8 H7 O2)4 (C9 H7 N)2]'
_chemical_formula_sum 'C50 H42 Co2 N2 O8'
_chemical_formula_weight 916.72
_chemical_name_systematic
;
Tetrakis(\m-phenylacetato-O:O')bis[(quinoline-N)cobalt(II)]
;
_space_group_IT_number 2
_symmetry_cell_setting triclinic
_symmetry_space_group_name_Hall '-P 1'
_symmetry_space_group_name_H-M 'P -1'
_audit_creation_method SHELXL
_cell_angle_alpha 95.24(3)
_cell_angle_beta 108.29(3)
_cell_angle_gamma 93.24(3)
_cell_formula_units_Z 1
_cell_length_a 8.410(2)
_cell_length_b 11.116(2)
_cell_length_c 12.122(2)
_cell_measurement_reflns_used 24
_cell_measurement_temperature 293(2)
_cell_measurement_theta_max 15
_cell_measurement_theta_min 14
_cell_volume 1067.1(4)
_computing_cell_refinement 'CAD-4 Software'
_computing_data_collection 'CAD-4 Software (Enraf-Noinus, 1989)'
_computing_data_reduction 'MolEN (Fair, 1990)'
_computing_molecular_graphics 'SHELXTL/PC (Sheldrick, 1994)'
_computing_publication_material SHELXL93
_computing_structure_refinement 'SHELXL93 (Sheldrick, 1993)'
_computing_structure_solution 'SHELXS86 (Sheldrick, 1990)'
_diffrn_ambient_temperature 293(2)
_diffrn_measurement_device 'Enraf-Nonius CAD-4'
_diffrn_measurement_method \w/2\q
_diffrn_radiation_monochromator graphite
_diffrn_radiation_source 'fine-focus sealed tube'
_diffrn_radiation_type MoK\a
_diffrn_radiation_wavelength 0.71073
_diffrn_reflns_av_R_equivalents 0.027
_diffrn_reflns_av_sigmaI/netI 0.039
_diffrn_reflns_limit_h_max 10
_diffrn_reflns_limit_h_min 0
_diffrn_reflns_limit_k_max 13
_diffrn_reflns_limit_k_min -13
_diffrn_reflns_limit_l_max 14
_diffrn_reflns_limit_l_min -14
_diffrn_reflns_number 4482
_diffrn_reflns_theta_max 26
_diffrn_reflns_theta_min 1.78
_diffrn_standards_decay_% 'variation 1.0'
_diffrn_standards_interval_time 120
_diffrn_standards_number 3
_exptl_absorpt_coefficient_mu 0.836
_exptl_absorpt_correction_type none
_exptl_crystal_colour green
_exptl_crystal_density_diffrn 1.426
_exptl_crystal_density_meas ?
_exptl_crystal_density_method 'not measured'
_exptl_crystal_description 'trigonal prism'
_exptl_crystal_F_000 474
_exptl_crystal_size_max 0.20
_exptl_crystal_size_mid 0.15
_exptl_crystal_size_min 0.15
_refine_diff_density_max 0.31
_refine_diff_density_min -0.61
_refine_ls_extinction_method none
_refine_ls_goodness_of_fit_all 1.041
_refine_ls_goodness_of_fit_ref 1.084
_refine_ls_hydrogen_treatment constr
_refine_ls_matrix_type full
_refine_ls_number_parameters 280
_refine_ls_number_reflns 4181
_refine_ls_number_restraints 0
_refine_ls_restrained_S_all 1.041
_refine_ls_restrained_S_obs 1.084
_refine_ls_R_factor_all 0.056
_refine_ls_R_factor_gt 0.047
_refine_ls_shift/esd_mean 0.000
_refine_ls_shift/su_max <0.001
_refine_ls_structure_factor_coef Fsqd
_refine_ls_weighting_details 'w = 1/[\s^2^(Fo^2^)+(0.0676P)^2^+0.2407P] where P=(Fo^2^+2Fc^2^)/3'
_refine_ls_weighting_scheme calc
_refine_ls_wR_factor_all 0.120
_refine_ls_wR_factor_ref 0.116
_reflns_number_gt 3637
_reflns_number_total 4181
_reflns_observed_criterion I>2\s(I)
_cod_data_source_file bm1324.cif
_cod_data_source_block 1
_cod_depositor_comments
;
The following automatic conversions were performed:
'_symmetry_cell_setting' value 'Triclinic' changed to 'triclinic'
according to '/home/saulius/struct/CIF-dictionaries/cif_core.dic'
dictionary named 'cif_core.dic' version 2.4.1 from 2010-06-29.

Automatic conversion script
Id: cif_fix_enum 1527 2010-12-29 10:47:43Z saulius 

The following automatic conversions were performed:

'_symmetry_cell_setting' value 'Triclinic' changed to 'triclinic'
according to /home/saulius/struct/CIF-dictionaries/cif_core.dic
dictionary named 'cif_core.dic' version 2.4.1 from 2010-06-29.

Automatic conversion script
Id: cif_fix_values 1715 2011-07-08 13:25:40Z adriana 

The following automatic conversions were performed:

'_exptl_crystal_density_meas' value 'not measured' was changed to '?'
- the value is perceived as not measured.

Automatic conversion script
Id: cif_fix_values 3008 2015-01-20 13:52:24Z robertas 

The following automatic conversions were performed:

'_refine_ls_weighting_scheme' value 'calc w =
1/[\s^2^(Fo^2^)+(0.0676P)^2^+0.2407P] where P=(Fo^2^+2Fc^2^)/3' was
changed to 'calc'. New tag '_refine_ls_weighting_details' was
created. The value of the new tag was set to 'w =
1/[\s^2^(Fo^2^)+(0.0676P)^2^+0.2407P] where P=(Fo^2^+2Fc^2^)/3'.

Automatic conversion script
Id: cif_fix_values 3143 2015-03-26 13:38:13Z robertas 
;
_cod_original_sg_symbol_H-M P-1
_cod_database_code 2008657

loop_
_symmetry_equiv_pos_as_xyz
'x, y, z'
'-x, -y, -z'

loop_
_atom_site_aniso_label
_atom_site_aniso_U_11
_atom_site_aniso_U_22
_atom_site_aniso_U_33
_atom_site_aniso_U_12
_atom_site_aniso_U_13
_atom_site_aniso_U_23
Co 0.0378(2) 0.0272(2) 0.0343(2) 0.00128(14) 0.0127(2) -0.00330(14)
O1 0.0635(14) 0.0402(11) 0.0398(11) -0.0027(10) -0.0001(10) -0.0022(9)
O2 0.0664(14) 0.0395(11) 0.0412(11) 0.0004(10) 0.0008(10) 0.0035(9)
O3 0.0553(13) 0.0451(12) 0.0667(14) 0.0084(10) 0.0307(12) -0.0063(10)
O4 0.0509(13) 0.0475(12) 0.072(2) 0.0011(10) 0.0352(12) -0.0076(11)
N 0.0425(13) 0.0316(11) 0.0379(12) 0.0011(10) 0.0119(10) 0.0002(9)
C11 0.0399(15) 0.042(2) 0.0339(14) 0.0096(12) 0.0081(12) -0.0028(12)
C12 0.069(2) 0.046(2) 0.039(2) 0.016(2) -0.003(2) -0.0035(13)
C13 0.044(2) 0.042(2) 0.0313(14) 0.0047(12) 0.0032(12) 0.0041(12)
C18 0.053(2) 0.067(2) 0.058(2) -0.005(2) 0.012(2) 0.012(2)
C17 0.078(3) 0.112(4) 0.059(2) 0.024(3) 0.035(2) 0.011(2)
C16 0.100(3) 0.082(3) 0.054(2) 0.026(3) 0.021(2) -0.011(2)
C15 0.087(3) 0.045(2) 0.067(2) 0.001(2) 0.011(2) -0.011(2)
C14 0.063(2) 0.050(2) 0.044(2) -0.003(2) 0.015(2) 0.0012(14)
C21 0.0355(14) 0.046(2) 0.041(2) 0.0060(12) 0.0123(12) -0.0072(12)
C22 0.044(2) 0.053(2) 0.077(2) -0.0048(14) 0.036(2) -0.021(2)
C23 0.0378(15) 0.043(2) 0.046(2) 0.0010(12) 0.0225(13) -0.0056(13)
C24 0.052(2) 0.058(2) 0.061(2) 0.013(2) 0.017(2) 0.005(2)
C25 0.064(2) 0.092(3) 0.044(2) -0.011(2) 0.006(2) -0.001(2)
C26 0.090(3) 0.054(2) 0.058(2) -0.006(2) 0.038(2) -0.014(2)
C27 0.068(2) 0.044(2) 0.071(2) 0.010(2) 0.038(2) -0.001(2)
C28 0.041(2) 0.053(2) 0.054(2) 0.0074(13) 0.0205(14) -0.0003(14)
C31 0.080(2) 0.050(2) 0.047(2) -0.007(2) 0.028(2) 0.0023(15)
C32 0.098(3) 0.062(2) 0.064(2) -0.011(2) 0.037(2) 0.014(2)
C33 0.075(2) 0.046(2) 0.079(3) -0.010(2) 0.022(2) 0.015(2)
C34 0.041(2) 0.0308(14) 0.066(2) 0.0023(12) 0.0080(15) 0.0038(14)
C35 0.062(2) 0.029(2) 0.096(3) 0.0010(14) 0.014(2) -0.008(2)
C36 0.084(3) 0.047(2) 0.087(3) -0.001(2) 0.030(2) -0.026(2)
C37 0.093(3) 0.053(2) 0.062(2) -0.001(2) 0.035(2) -0.016(2)
C38 0.066(2) 0.036(2) 0.049(2) -0.0005(14) 0.021(2) -0.0081(13)
C39 0.0357(14) 0.0286(13) 0.046(2) 0.0042(11) 0.0068(12) -0.0012(11)

loop_
_atom_site_label
_atom_site_fract_x
_atom_site_fract_y
_atom_site_fract_z
_atom_site_U_iso_or_equiv
_atom_site_thermal_displace_type
_atom_site_calc_flag
_atom_site_refinement_flags
_atom_site_occupancy
_atom_site_disorder_group
_atom_site_type_symbol
Co 0.55750(4) 0.62355(3) 0.51453(3) 0.03335(14) Uani d . 1 . Co
O1 0.3968(3) 0.6086(2) 0.3464(2) 0.0525(5) Uani d . 1 . O
O2 0.3021(3) 0.4154(2) 0.3270(2) 0.0532(6) Uani d . 1 . O
O3 0.7249(3) 0.5501(2) 0.4425(2) 0.0538(6) Uani d . 1 . O
O4 0.6405(3) 0.3548(2) 0.4286(2) 0.0543(6) Uani d . 1 . O
N 0.6496(3) 0.8009(2) 0.5116(2) 0.0379(5) Uani d . 1 . N
C11 0.3056(3) 0.5167(3) 0.2908(2) 0.0396(6) Uani d . 1 . C
C12 0.1873(5) 0.5296(3) 0.1694(3) 0.0565(9) Uani d . 1 . C
H12A 0.0732(5) 0.5272(3) 0.1723(3) 0.068 Uiso calc R 1 . H
H12B 0.2141(5) 0.6085(3) 0.1484(3) 0.068 Uiso calc R 1 . H
C13 0.1934(4) 0.4342(3) 0.0750(2) 0.0410(6) Uani d . 1 . C
C18 0.2733(4) 0.4596(3) -0.0038(3) 0.0606(9) Uani d . 1 . C
H18A 0.3271(4) 0.5365(3) 0.0023(3) 0.073 Uiso calc R 1 . H
C17 0.2752(6) 0.3729(5) -0.0922(4) 0.0791(12) Uani d . 1 . C
H17A 0.3311(6) 0.3916(5) -0.1444(4) 0.095 Uiso calc R 1 . H
C16 0.1958(6) 0.2601(4) -0.1035(4) 0.0802(12) Uani d . 1 . C
H16A 0.1962(6) 0.2018(4) -0.1635(4) 0.096 Uiso calc R 1 . H
C15 0.1163(5) 0.2339(3) -0.0263(3) 0.0712(11) Uani d . 1 . C
H15A 0.0622(5) 0.1569(3) -0.0332(3) 0.085 Uiso calc R 1 . H
C14 0.1147(4) 0.3201(3) 0.0628(3) 0.0532(8) Uani d . 1 . C
H14A 0.0595(4) 0.3005(3) 0.1151(3) 0.064 Uiso calc R 1 . H
C21 0.7304(3) 0.4402(3) 0.4124(2) 0.0414(6) Uani d . 1 . C
C22 0.8624(4) 0.4107(3) 0.3549(3) 0.0563(9) Uani d . 1 . C
H22A 0.8823(4) 0.4790(3) 0.3150(3) 0.068 Uiso calc R 1 . H
H22B 0.9668(4) 0.4016(3) 0.4157(3) 0.068 Uiso calc R 1 . H
C23 0.8176(4) 0.2984(3) 0.2689(3) 0.0411(6) Uani d . 1 . C
C24 0.6730(4) 0.2852(3) 0.1732(3) 0.0571(8) Uani d . 1 . C
H24A 0.5981(4) 0.3449(3) 0.1633(3) 0.069 Uiso calc R 1 . H
C25 0.6396(5) 0.1834(4) 0.0922(3) 0.0705(11) Uani d . 1 . C
H25A 0.5431(5) 0.1753(4) 0.0272(3) 0.085 Uiso calc R 1 . H
C26 0.7482(5) 0.0944(3) 0.1073(3) 0.0663(10) Uani d . 1 . C
H26A 0.7250(5) 0.0258(3) 0.0529(3) 0.080 Uiso calc R 1 . H
C27 0.8891(5) 0.1064(3) 0.2013(3) 0.0577(9) Uani d . 1 . C
H27A 0.9624(5) 0.0457(3) 0.2117(3) 0.069 Uiso calc R 1 . H
C28 0.9244(4) 0.2077(3) 0.2815(3) 0.0485(7) Uani d . 1 . C
H28A 1.0223(4) 0.2152(3) 0.3454(3) 0.058 Uiso calc R 1 . H
C31 0.6815(5) 0.8241(3) 0.4167(3) 0.0580(9) Uani d . 1 . C
H31A 0.6696(5) 0.7601(3) 0.3588(3) 0.070 Uiso calc R 1 . H
C32 0.7329(5) 0.9406(4) 0.3973(3) 0.0722(11) Uani d . 1 . C
H32A 0.7531(5) 0.9526(4) 0.3278(3) 0.087 Uiso calc R 1 . H
C33 0.7527(5) 1.0342(3) 0.4797(4) 0.0673(10) Uani d . 1 . C
H33A 0.7867(5) 1.1116(3) 0.4677(4) 0.081 Uiso calc R 1 . H
C34 0.7219(4) 1.0151(3) 0.5838(3) 0.0484(7) Uani d . 1 . C
C35 0.7385(5) 1.1086(3) 0.6746(4) 0.0661(10) Uani d . 1 . C
H35A 0.7720(5) 1.1876(3) 0.6666(4) 0.079 Uiso calc R 1 . H
C36 0.7065(5) 1.0847(3) 0.7726(4) 0.0750(12) Uani d . 1 . C
H36A 0.7179(5) 1.1472(3) 0.8318(4) 0.090 Uiso calc R 1 . H
C37 0.6564(5) 0.9673(3) 0.7861(3) 0.0687(10) Uani d . 1 . C
H37A 0.6358(5) 0.9521(3) 0.8548(3) 0.082 Uiso calc R 1 . H
C38 0.6371(4) 0.8745(3) 0.7012(3) 0.0508(8) Uani d . 1 . C
H38A 0.6026(4) 0.7966(3) 0.7117(3) 0.061 Uiso calc R 1 . H
C39 0.6691(3) 0.8953(2) 0.5970(2) 0.0386(6) Uani d . 1 . C

loop_
_atom_type_symbol
_atom_type_description
_atom_type_scat_dispersion_real
_atom_type_scat_dispersion_imag
_atom_type_scat_source
C C 0.0033 0.0016 'International Tables Vol C Tables 4.2.6.8 and 6.1.1.4'
H H 0.0000 0.0000 'International Tables Vol C Tables 4.2.6.8 and 6.1.1.4'
N N 0.0061 0.0033 'International Tables Vol C Tables 4.2.6.8 and 6.1.1.4'
O O 0.0106 0.0060 'International Tables Vol C Tables 4.2.6.8 and 6.1.1.4'
Co Co 0.3494 0.9721 'International Tables Vol C Tables 4.2.6.8 and 6.1.1.4'

loop_
_geom_angle_atom_site_label_1
_geom_angle_atom_site_label_2
_geom_angle_atom_site_label_3
_geom_angle_site_symmetry_1
_geom_angle_site_symmetry_3
_geom_angle
_geom_angle_publ_flag
O1 Co N . . 94.00(9) yes
O2 Co N 2_666 . 102.66(9) yes
O3 Co N . . 93.06(9) yes
O4 Co N 2_666 . 103.44(9) yes
O2 Co O1 2_666 . 162.93(8) yes
O2 Co O3 2_666 . 89.85(10) yes
O3 Co O1 . . 85.52(10) yes
O4 Co O1 2_666 . 88.74(10) yes
O4 Co O2 2_666 2_666 90.97(10) yes
O4 Co O3 2_666 . 162.87(9) yes
O4 Co Co 2_666 2_666 83.22(7) no
O2 Co Co 2_666 2_666 82.79(7) no
O3 Co Co . 2_666 79.91(7) no
O1 Co Co . 2_666 80.23(7) no
N Co Co . 2_666 171.18(7) no
C11 O1 Co . . 126.6(2) no
C11 O2 Co . 2_666 125.0(2) no
C21 O3 Co . . 126.8(2) no
C21 O4 Co . 2_666 124.2(2) no
C31 N C39 . . 117.9(3) no
C31 N Co . . 116.3(2) no
C39 N Co . . 125.7(2) no
O1 C11 O2 . . 125.3(3) no
O1 C11 C12 . . 117.2(3) no
O2 C11 C12 . . 117.5(3) no
C13 C12 C11 . . 114.8(2) no
C18 C13 C14 . . 117.8(3) no
C18 C13 C12 . . 121.1(3) no
C14 C13 C12 . . 121.1(3) no
C13 C18 C17 . . 121.0(4) no
C16 C17 C18 . . 120.4(4) no
C15 C16 C17 . . 119.1(4) no
C16 C15 C14 . . 120.7(4) no
C13 C14 C15 . . 120.9(3) no
O4 C21 O3 . . 125.4(3) no
O4 C21 C22 . . 118.6(3) no
O3 C21 C22 . . 116.0(3) no
C23 C22 C21 . . 114.9(2) no
C28 C23 C24 . . 118.4(3) no
C28 C23 C22 . . 120.2(3) no
C24 C23 C22 . . 121.4(3) no
C23 C24 C25 . . 120.0(3) no
C26 C25 C24 . . 120.2(3) no
C27 C26 C25 . . 120.0(3) no
C26 C27 C28 . . 120.2(3) no
C27 C28 C23 . . 121.1(3) no
N C31 C32 . . 123.5(3) no
C33 C32 C31 . . 119.5(3) no
C32 C33 C34 . . 119.8(3) no
C33 C34 C35 . . 123.4(3) no
C33 C34 C39 . . 117.6(3) no
C35 C34 C39 . . 119.0(3) no
C36 C35 C34 . . 120.6(3) no
C35 C36 C37 . . 120.5(3) no
C38 C37 C36 . . 121.2(4) no
C37 C38 C39 . . 120.3(3) no
N C39 C38 . . 119.9(2) no
N C39 C34 . . 121.7(3) no
C38 C39 C34 . . 118.4(3) no

loop_
_geom_bond_atom_site_label_1
_geom_bond_atom_site_label_2
_geom_bond_site_symmetry_2
_geom_bond_distance
_geom_bond_publ_flag
Co O1 . 2.047(2) yes
Co O2 2_666 2.014(2) yes
Co O3 . 2.045(2) yes
Co O4 2_666 2.010(2) yes
Co N . 2.084(2) yes
Co Co 2_666 2.8130(10) yes
O1 C11 . 1.245(3) no
O2 C11 . 1.247(3) no
O2 Co 2_666 2.014(2) no
O3 C21 . 1.250(3) no
O4 C21 . 1.248(4) no
O4 Co 2_666 2.010(2) no
N C31 . 1.305(4) no
N C39 . 1.370(3) no
C11 C12 . 1.520(4) no
C12 C13 . 1.502(4) no
C13 C18 . 1.370(4) no
C13 C14 . 1.371(4) no
C18 C17 . 1.379(5) no
C17 C16 . 1.362(6) no
C16 C15 . 1.352(6) no
C15 C14 . 1.380(5) no
C21 C22 . 1.520(4) no
C22 C23 . 1.500(4) no
C23 C28 . 1.375(4) no
C23 C24 . 1.382(4) no
C24 C25 . 1.383(5) no
C25 C26 . 1.370(6) no
C26 C27 . 1.352(5) no
C27 C28 . 1.372(4) no
C31 C32 . 1.406(5) no
C32 C33 . 1.340(5) no
C33 C34 . 1.397(5) no
C34 C35 . 1.410(5) no
C34 C39 . 1.418(4) no
C35 C36 . 1.343(6) no
C36 C37 . 1.388(6) no
C37 C38 . 1.354(4) no
C38 C39 . 1.407(4) no
